data_1553423
loop_
_publ_author_name
'Klosterman, Jeremy K.'
'Veliks, Janis'
'Frantz, Derik K.'
'Yasui, Yoshizumi'
'Loepfe, Michael'
'Zysman-Colman, Eli'
'Linden, Anthony'
'Siegel, Jay S.'

_publ_section_title
;
 Conformations of large macrocycles and ring-in-ring complexes
;
_journal_issue 6
_journal_name_full 'Organic Chemistry Frontiers'
_journal_page_first 661
_journal_paper_doi 10.1039/C6QO00024J
_journal_volume 3
_journal_year 2016
_chemical_formula_moiety 'C82 H90 N6 O8 Ru 2+, 2(F6 P 1-), 5(C2 H3 N)'
_chemical_formula_sum 'C90 H102 F12 N10 O8 P2 Ru'
_chemical_formula_weight 1883.87
_space_group_crystal_system monoclinic
_space_group_IT_number 14
_space_group_name_Hall '-P 2yn'
_space_group_name_H-M_alt 'P 1 21/n 1'
_atom_sites_solution_hydrogens geom
_audit_creation_method SHELXL-2014/7
_audit_update_record
;
2015-11-17 deposited with the CCDC.
2016-03-23 downloaded from the CCDC.
;
_cell_angle_alpha 90.00
_cell_angle_beta 94.4504(9)
_cell_angle_gamma 90.00
_cell_formula_units_Z 4
_cell_length_a 20.3614(3)
_cell_length_b 15.5902(3)
_cell_length_c 30.5936(5)
_cell_measurement_reflns_used 257183
_cell_measurement_temperature 160(1)
_cell_measurement_theta_max 25.0
_cell_measurement_theta_min 2.0
_cell_volume 9682.3(3)
_computing_cell_refinement 'DENZO-SMN (Otwinowski & Minor, 1997)'
_computing_data_collection 'COLLECT (Nonius, 2000)'
_computing_data_reduction 'DENZO-SMN and SCALEPACK (Otwinowski & Minor, 1997)'
_computing_molecular_graphics 'ORTEPII (Johnson, 1976)'
_computing_publication_material 'SHELXL-2014 and PLATON (Spek, 2015)'
_computing_structure_refinement 'SHELXL-2014 (Sheldrick, 2015)'
_computing_structure_solution 'SIR92 (Altomare et al., 1994)'
_diffrn_ambient_temperature 160(1)
_diffrn_detector '65 mm CCD camera on \k goniostat'
_diffrn_detector_area_resol_mean 9
_diffrn_measured_fraction_theta_full 0.999
_diffrn_measured_fraction_theta_max 0.999
_diffrn_measurement_device_type 'Nonius KappaCCD area-detector diffractometer'
_diffrn_measurement_method '\f and \w scans with \k offsets'
_diffrn_radiation_monochromator 'horizontally mounted graphite crystal'
_diffrn_radiation_source 'Nonius FR590 sealed tube generator'
_diffrn_radiation_type 'Mo K\a'
_diffrn_radiation_wavelength 0.71073
_diffrn_reflns_av_R_equivalents 0.1201
_diffrn_reflns_av_unetI/netI 0.0840
_diffrn_reflns_Laue_measured_fraction_full 0.999
_diffrn_reflns_Laue_measured_fraction_max 0.999
_diffrn_reflns_limit_h_max 24
_diffrn_reflns_limit_h_min -24
_diffrn_reflns_limit_k_max 18
_diffrn_reflns_limit_k_min -18
_diffrn_reflns_limit_l_max 36
_diffrn_reflns_limit_l_min -36
_diffrn_reflns_number 141740
_diffrn_reflns_point_group_measured_fraction_full 0.999
_diffrn_reflns_point_group_measured_fraction_max 0.999
_diffrn_reflns_theta_full 25.03
_diffrn_reflns_theta_max 25.03
_diffrn_reflns_theta_min 2.01
_diffrn_standards_decay_% 0
_diffrn_standards_number 0
_exptl_absorpt_coefficient_mu 0.276
_exptl_absorpt_correction_T_max 0.987
_exptl_absorpt_correction_T_min 0.871
_exptl_absorpt_correction_type multi-scan
_exptl_absorpt_process_details '(Blessing, 1995)'
_exptl_crystal_colour red
_exptl_crystal_density_diffrn 1.292
_exptl_crystal_description prism
_exptl_crystal_F_000 3920
_exptl_crystal_size_max 0.32
_exptl_crystal_size_mid 0.20
_exptl_crystal_size_min 0.07
_platon_squeeze_details
;
Further details included in the .fab section right at the end of this CIF
and in _refine_special_details above.
;
_refine_diff_density_max 2.052
_refine_diff_density_min -0.698
_refine_diff_density_rms 0.106
_refine_ls_extinction_method none
_refine_ls_goodness_of_fit_ref 1.032
_refine_ls_hydrogen_treatment constr
_refine_ls_matrix_type full
_refine_ls_number_parameters 1455
_refine_ls_number_reflns 17083
_refine_ls_number_restraints 4603
_refine_ls_restrained_S_all 0.941
_refine_ls_R_factor_all 0.1644
_refine_ls_R_factor_gt 0.1001
_refine_ls_shift/su_max 0.003
_refine_ls_shift/su_mean 0.000
_refine_ls_structure_factor_coef Fsqd
_refine_ls_weighting_details 'w=1/[\s^2^(Fo^2^)+(0.1678P)^2^+25.3300P] where P=(Fo^2^+2Fc^2^)/3'
_refine_ls_weighting_scheme calc
_refine_ls_wR_factor_gt 0.2714
_refine_ls_wR_factor_ref 0.3174
_reflns_Friedel_coverage 0.000
_reflns_number_gt 9660
_reflns_number_total 17083
_reflns_threshold_expression 'I > 2\s(I)'
_cod_data_source_file c6qo00024j2.cif
_cod_data_source_block 1a
_cod_original_sg_symbol_H-M 'P 21/n'
_cod_database_code 1553423
_shelx_shelxl_version_number 2014/7
_shelx_space_group_comment
;
The symmetry employed for this shelxl refinement is uniquely defined
by the following loop, which should always be used as a source of
symmetry information in preference to the above space-group names.
They are only intended as comments.
;
_platon_squeeze_void_probe_radius 1.20

loop_
_space_group_symop_operation_xyz
'x, y, z'
'-x+1/2, y+1/2, -z+1/2'
'-x, -y, -z'
'x-1/2, -y-1/2, z-1/2'

loop_
_atom_site_label
_atom_site_type_symbol
_atom_site_fract_x
_atom_site_fract_y
_atom_site_fract_z
_atom_site_U_iso_or_equiv
_atom_site_adp_type
_atom_site_occupancy
_atom_site_site_symmetry_order
_atom_site_calc_flag
_atom_site_refinement_flags_posn
_atom_site_refinement_flags_adp
_atom_site_refinement_flags_occupancy
_atom_site_disorder_assembly
_atom_site_disorder_group
Ru Ru 0.24399(3) 0.25562(4) 0.46755(2) 0.0460(2) Uani 1 1 d . . . . .
O4 O 0.6487(3) 0.5503(4) 0.44700(19) 0.0751(17) Uani 1 1 d D . . . .
O5 O -0.1590(2) 0.4785(4) 0.55344(18) 0.0671(15) Uani 1 1 d . . . . .
O6 O -0.1840(3) 0.3000(4) 0.5717(2) 0.0863(19) Uani 1 1 d . . . . .
O7 O -0.0269(4) -0.0913(5) 0.6857(2) 0.097(2) Uani 1 1 d . . . . .
O8 O 0.0873(3) -0.1694(4) 0.6539(2) 0.0877(19) Uani 1 1 d . . . . .
N1 N 0.3119(3) 0.1792(4) 0.4387(2) 0.0515(15) Uani 1 1 d . . . . .
N2 N 0.3064(3) 0.2289(4) 0.51867(19) 0.0493(15) Uani 1 1 d . . . . .
N3 N 0.1996(3) 0.3194(4) 0.51733(17) 0.0449(14) Uani 1 1 d . . . . .
N4 N 0.1737(3) 0.1600(4) 0.47334(19) 0.0510(15) Uani 1 1 d . . . . .
N5 N 0.1814(3) 0.2819(4) 0.41622(18) 0.0487(14) Uani 1 1 d . . . . .
N6 N 0.2900(3) 0.3587(4) 0.43939(19) 0.0502(15) Uani 1 1 d . . . . .
C1 C 0.3130(4) 0.1575(5) 0.3969(2) 0.0531(18) Uani 1 1 d . . . . .
H1 H 0.2756 0.1715 0.3778 0.064 Uiso 1 1 calc R U . . .
C2 C 0.3646(4) 0.1160(5) 0.3791(3) 0.0565(19) Uani 1 1 d D . . . .
C3 C 0.4184(4) 0.0938(5) 0.4082(3) 0.062(2) Uani 1 1 d . . . . .
H3 H 0.4553 0.0655 0.3977 0.075 Uiso 1 1 calc R U . . .
C4 C 0.4180(4) 0.1124(5) 0.4515(3) 0.057(2) Uani 1 1 d . . . . .
H4 H 0.4542 0.0959 0.4711 0.069 Uiso 1 1 calc R U . . .
C5 C 0.3651(3) 0.1555(5) 0.4671(2) 0.0505(18) Uani 1 1 d . . . . .
C6 C 0.3608(3) 0.1812(5) 0.5127(3) 0.0546(19) Uani 1 1 d . . . . .
C7 C 0.4043(4) 0.1622(5) 0.5483(3) 0.066(2) Uani 1 1 d . . . . .
H7 H 0.4423 0.1284 0.5445 0.079 Uiso 1 1 calc R U . . .
C8 C 0.3924(4) 0.1924(6) 0.5894(3) 0.078(3) Uani 1 1 d . . . . .
H8 H 0.4232 0.1811 0.6137 0.093 Uiso 1 1 calc R U . . .
C9 C 0.3361(4) 0.2389(5) 0.5955(3) 0.067(2) Uani 1 1 d . . . . .
H9 H 0.3269 0.2583 0.6239 0.080 Uiso 1 1 calc R U . . .
C10 C 0.2935(3) 0.2563(5) 0.5593(2) 0.0542(19) Uani 1 1 d . . . . .
C11 C 0.2303(3) 0.3036(5) 0.5588(2) 0.0520(18) Uani 1 1 d . . . . .
C12 C 0.2007(4) 0.3263(5) 0.5960(3) 0.058(2) Uani 1 1 d . . . . .
H12 H 0.2227 0.3163 0.6241 0.070 Uiso 1 1 calc R U . . .
C13 C 0.1399(4) 0.3630(5) 0.5925(2) 0.058(2) Uani 1 1 d . . . . .
H13 H 0.1185 0.3765 0.6181 0.070 Uiso 1 1 calc R U . . .
C14 C 0.1084(3) 0.3811(5) 0.5506(2) 0.0523(18) Uani 1 1 d . . . . .
C15 C 0.1425(3) 0.3587(5) 0.5149(2) 0.0501(18) Uani 1 1 d . . . . .
H15 H 0.1232 0.3729 0.4866 0.060 Uiso 1 1 calc R U . . .
C16 C 0.1688(3) 0.1033(5) 0.5058(2) 0.0544(19) Uani 1 1 d . . . . .
H16 H 0.2027 0.1030 0.5290 0.065 Uiso 1 1 calc R U . . .
C17 C 0.1181(4) 0.0453(5) 0.5078(3) 0.063(2) Uani 1 1 d . . . . .
C18 C 0.0721(4) 0.0428(5) 0.4725(3) 0.063(2) Uani 1 1 d . . . . .
H18 H 0.0392 -0.0006 0.4708 0.076 Uiso 1 1 calc R U . . .
C19 C 0.0733(4) 0.1016(6) 0.4401(3) 0.065(2) Uani 1 1 d . . . . .
H19 H 0.0399 0.1014 0.4166 0.078 Uiso 1 1 calc R U . . .
C20 C 0.1241(3) 0.1632(5) 0.4410(2) 0.0524(18) Uani 1 1 d . . . . .
C21 C 0.1271(3) 0.2330(5) 0.4090(2) 0.0518(18) Uani 1 1 d . . . . .
C22 C 0.0810(4) 0.2523(5) 0.3748(3) 0.063(2) Uani 1 1 d . . . . .
H22 H 0.0418 0.2194 0.3701 0.075 Uiso 1 1 calc R U . . .
C23 C 0.0929(4) 0.3200(6) 0.3474(3) 0.074(2) Uani 1 1 d . . . . .
H23 H 0.0616 0.3338 0.3238 0.088 Uiso 1 1 calc R U . . .
C24 C 0.1498(4) 0.3678(6) 0.3541(3) 0.066(2) Uani 1 1 d . . . . .
H24 H 0.1588 0.4135 0.3349 0.079 Uiso 1 1 calc R U . . .
C25 C 0.1940(3) 0.3473(5) 0.3898(2) 0.0515(18) Uani 1 1 d . . . . .
C26 C 0.2573(3) 0.3886(5) 0.4018(2) 0.0528(18) Uani 1 1 d . . . . .
C27 C 0.2848(4) 0.4497(5) 0.3768(2) 0.061(2) Uani 1 1 d . . . . .
H27 H 0.2605 0.4717 0.3515 0.073 Uiso 1 1 calc R U . . .
C28 C 0.3476(4) 0.4794(5) 0.3880(3) 0.065(2) Uani 1 1 d . . . . .
H28 H 0.3667 0.5211 0.3703 0.078 Uiso 1 1 calc R U . . .
C29 C 0.3831(4) 0.4483(5) 0.4254(3) 0.058(2) Uani 1 1 d . . . . .
C30 C 0.3508(3) 0.3893(5) 0.4509(2) 0.0514(18) Uani 1 1 d . . . . .
H30 H 0.3729 0.3700 0.4775 0.062 Uiso 1 1 calc R U . . .
C31A C 0.3625(7) 0.0959(9) 0.3311(3) 0.064(3) Uani 0.391(8) 1 d D U P A 1
C32A C 0.3713(6) 0.0105(9) 0.3175(3) 0.069(3) Uani 0.391(8) 1 d D U P A 1
C33A C 0.3792(8) -0.0028(10) 0.2732(4) 0.071(3) Uani 0.391(8) 1 d D U P A 1
H331 H 0.3852 -0.0599 0.2633 0.085 Uiso 0.391(8) 1 calc R U P A 1
C34A C 0.3788(9) 0.0613(9) 0.2439(3) 0.071(3) Uani 0.391(8) 1 d D U P A 1
C35A C 0.3702(8) 0.1449(9) 0.2570(3) 0.070(3) Uani 0.391(8) 1 d D U P A 1
H351 H 0.3700 0.1898 0.2360 0.084 Uiso 0.391(8) 1 calc R U P A 1
C36A C 0.3618(7) 0.1645(8) 0.3008(4) 0.066(2) Uani 0.391(8) 1 d D U P A 1
C37A C 0.3726(10) -0.0646(9) 0.3470(4) 0.071(4) Uani 0.391(8) 1 d D U P A 1
H371 H 0.4168 -0.0710 0.3618 0.106 Uiso 0.391(8) 1 calc R U P A 1
H372 H 0.3612 -0.1164 0.3299 0.106 Uiso 0.391(8) 1 calc R U P A 1
H373 H 0.3406 -0.0564 0.3690 0.106 Uiso 0.391(8) 1 calc R U P A 1
C38A C 0.3531(10) 0.2557(8) 0.3124(4) 0.066(3) Uani 0.391(8) 1 d D U P A 1
H381 H 0.3102 0.2758 0.2998 0.099 Uiso 0.391(8) 1 calc R U P A 1
H382 H 0.3881 0.2900 0.3007 0.099 Uiso 0.391(8) 1 calc R U P A 1
H383 H 0.3554 0.2616 0.3444 0.099 Uiso 0.391(8) 1 calc R U P A 1
O1A O 0.3905(9) 0.0366(9) 0.2013(3) 0.076(3) Uani 0.391(8) 1 d D U P A 1
C39A C 0.3868(10) 0.0990(11) 0.1664(4) 0.082(3) Uani 0.391(8) 1 d D U P A 1
H391 H 0.3558 0.1450 0.1735 0.098 Uiso 0.391(8) 1 calc R U P A 1
H392 H 0.3689 0.0710 0.1390 0.098 Uiso 0.391(8) 1 calc R U P A 1
C40A C 0.4531(11) 0.1388(13) 0.1589(5) 0.085(3) Uani 0.391(8) 1 d D U P A 1
H401 H 0.4877 0.0942 0.1606 0.102 Uiso 0.391(8) 1 calc R U P A 1
H402 H 0.4515 0.1655 0.1295 0.102 Uiso 0.391(8) 1 calc R U P A 1
O2A O 0.4676(9) 0.2025(15) 0.1920(7) 0.088(3) Uani 0.391(8) 1 d D U P A 1
C41A C 0.5330(9) 0.2341(16) 0.1874(7) 0.092(3) Uani 0.391(8) 1 d D U P A 1
H411 H 0.5383 0.2476 0.1563 0.111 Uiso 0.391(8) 1 calc R U P A 1
H412 H 0.5658 0.1899 0.1971 0.111 Uiso 0.391(8) 1 calc R U P A 1
C42A C 0.5439(13) 0.3143(14) 0.2151(7) 0.102(3) Uani 0.391(8) 1 d D U P A 1
H421 H 0.5885 0.3369 0.2112 0.123 Uiso 0.391(8) 1 calc R U P A 1
H422 H 0.5116 0.3584 0.2044 0.123 Uiso 0.391(8) 1 calc R U P A 1
C43A C 0.5375(13) 0.2998(13) 0.2636(7) 0.111(4) Uani 0.391(8) 1 d D U P A 1
H431 H 0.5670 0.2526 0.2743 0.133 Uiso 0.391(8) 1 calc R U P A 1
H432 H 0.4916 0.2832 0.2683 0.133 Uiso 0.391(8) 1 calc R U P A 1
C44A C 0.5555(10) 0.3817(16) 0.2890(8) 0.116(4) Uani 0.391(8) 1 d D U P A 1
H441 H 0.5278 0.4299 0.2772 0.139 Uiso 0.391(8) 1 calc R U P A 1
H442 H 0.5479 0.3740 0.3203 0.139 Uiso 0.391(8) 1 calc R U P A 1
C45A C 0.6279(9) 0.4012(16) 0.2842(7) 0.116(4) Uani 0.391(8) 1 d D U P A 1
H451 H 0.6555 0.3526 0.2956 0.140 Uiso 0.391(8) 1 calc R U P A 1
H452 H 0.6353 0.4093 0.2529 0.140 Uiso 0.391(8) 1 calc R U P A 1
C46A C 0.6467(13) 0.4821(14) 0.3098(6) 0.114(4) Uani 0.391(8) 1 d D U P A 1
H461 H 0.6888 0.5054 0.3006 0.137 Uiso 0.391(8) 1 calc R U P A 1
H462 H 0.6121 0.5264 0.3046 0.137 Uiso 0.391(8) 1 calc R U P A 1
O3A O 0.6535(11) 0.4582(13) 0.3553(5) 0.097(3) Uani 0.391(8) 1 d D U P A 1
C47A C 0.7015(17) 0.513(2) 0.3780(6) 0.092(3) Uani 0.391(8) 1 d D U P A 1
H471 H 0.6924 0.5735 0.3698 0.110 Uiso 0.391(8) 1 calc R U P A 1
H472 H 0.7460 0.4981 0.3695 0.110 Uiso 0.391(8) 1 calc R U P A 1
C48A C 0.6988(6) 0.5019(13) 0.4271(6) 0.086(4) Uani 0.391(8) 1 d D U P A 1
H481 H 0.6920 0.4404 0.4332 0.103 Uiso 0.391(8) 1 calc R U P A 1
H482 H 0.7421 0.5183 0.4416 0.103 Uiso 0.391(8) 1 calc R U P A 1
C31B C 0.3645(4) 0.0986(7) 0.3311(3) 0.063(2) Uani 0.609(8) 1 d D U P A 2
C32B C 0.3539(4) 0.0137(7) 0.3165(3) 0.068(2) Uani 0.609(8) 1 d D U P A 2
C33B C 0.3493(5) 0.0002(8) 0.2713(3) 0.070(3) Uani 0.609(8) 1 d D U P A 2
H332 H 0.3422 -0.0566 0.2606 0.084 Uiso 0.609(8) 1 calc R U P A 2
C34B C 0.3545(6) 0.0640(8) 0.2422(3) 0.072(2) Uani 0.609(8) 1 d D U P A 2
C35B C 0.3649(5) 0.1472(7) 0.2565(3) 0.071(2) Uani 0.609(8) 1 d D U P A 2
H352 H 0.3685 0.1918 0.2356 0.085 Uiso 0.609(8) 1 calc R U P A 2
C36B C 0.3700(5) 0.1667(6) 0.3012(3) 0.067(2) Uani 0.609(8) 1 d D U P A 2
C37B C 0.3476(7) -0.0607(8) 0.3459(4) 0.077(3) Uani 0.609(8) 1 d D U P A 2
H374 H 0.3913 -0.0776 0.3586 0.116 Uiso 0.609(8) 1 calc R U P A 2
H375 H 0.3273 -0.1087 0.3292 0.116 Uiso 0.609(8) 1 calc R U P A 2
H376 H 0.3199 -0.0449 0.3695 0.116 Uiso 0.609(8) 1 calc R U P A 2
C38B C 0.3815(7) 0.2572(7) 0.3144(4) 0.071(3) Uani 0.609(8) 1 d D U P A 2
H384 H 0.3454 0.2769 0.3313 0.107 Uiso 0.609(8) 1 calc R U P A 2
H385 H 0.3833 0.2929 0.2881 0.107 Uiso 0.609(8) 1 calc R U P A 2
H386 H 0.4232 0.2618 0.3324 0.107 Uiso 0.609(8) 1 calc R U P A 2
O1B O 0.3511(6) 0.0384(6) 0.1984(2) 0.078(2) Uani 0.609(8) 1 d D U P A 2
C39B C 0.3590(7) 0.1003(8) 0.1643(3) 0.080(3) Uani 0.609(8) 1 d D U P A 2
H393 H 0.3387 0.1552 0.1724 0.095 Uiso 0.609(8) 1 calc R U P A 2
H394 H 0.3352 0.0799 0.1368 0.095 Uiso 0.609(8) 1 calc R U P A 2
C40B C 0.4305(7) 0.1164(9) 0.1560(5) 0.085(3) Uani 0.609(8) 1 d D U P A 2
H403 H 0.4570 0.0644 0.1633 0.102 Uiso 0.609(8) 1 calc R U P A 2
H404 H 0.4340 0.1300 0.1246 0.102 Uiso 0.609(8) 1 calc R U P A 2
O2B O 0.4545(6) 0.1866(9) 0.1826(4) 0.086(2) Uani 0.609(8) 1 d D U P A 2
C41B C 0.5193(6) 0.2080(10) 0.1707(5) 0.089(3) Uani 0.609(8) 1 d D U P A 2
H413 H 0.5194 0.2121 0.1385 0.107 Uiso 0.609(8) 1 calc R U P A 2
H414 H 0.5508 0.1626 0.1810 0.107 Uiso 0.609(8) 1 calc R U P A 2
C42B C 0.5401(8) 0.2930(10) 0.1915(4) 0.094(3) Uani 0.609(8) 1 d D U P A 2
H423 H 0.5817 0.3114 0.1797 0.113 Uiso 0.609(8) 1 calc R U P A 2
H424 H 0.5061 0.3365 0.1828 0.113 Uiso 0.609(8) 1 calc R U P A 2
C43B C 0.5499(10) 0.2905(11) 0.2410(5) 0.099(3) Uani 0.609(8) 1 d D U P A 2
H433 H 0.5757 0.2390 0.2504 0.119 Uiso 0.609(8) 1 calc R U P A 2
H434 H 0.5066 0.2870 0.2536 0.119 Uiso 0.609(8) 1 calc R U P A 2
C44B C 0.5862(10) 0.3711(11) 0.2578(4) 0.112(3) Uani 0.609(8) 1 d D U P A 2
H443 H 0.6275 0.3780 0.2431 0.134 Uiso 0.609(8) 1 calc R U P A 2
H444 H 0.5584 0.4223 0.2514 0.134 Uiso 0.609(8) 1 calc R U P A 2
C45B C 0.6017(9) 0.3618(12) 0.3071(4) 0.114(3) Uani 0.609(8) 1 d D U P A 2
H453 H 0.5615 0.3724 0.3226 0.137 Uiso 0.609(8) 1 calc R U P A 2
H454 H 0.6173 0.3029 0.3142 0.137 Uiso 0.609(8) 1 calc R U P A 2
C46B C 0.6548(9) 0.4265(13) 0.3220(4) 0.109(3) Uani 0.609(8) 1 d D U P A 2
H463 H 0.6974 0.4104 0.3107 0.130 Uiso 0.609(8) 1 calc R U P A 2
H464 H 0.6425 0.4845 0.3110 0.130 Uiso 0.609(8) 1 calc R U P A 2
O3B O 0.6597(7) 0.4252(9) 0.3689(4) 0.099(3) Uani 0.609(8) 1 d D U P A 2
C47B C 0.7031(11) 0.4914(14) 0.3857(4) 0.093(3) Uani 0.609(8) 1 d D U P A 2
H473 H 0.6893 0.5472 0.3725 0.112 Uiso 0.609(8) 1 calc R U P A 2
H474 H 0.7485 0.4793 0.3779 0.112 Uiso 0.609(8) 1 calc R U P A 2
C48B C 0.7017(5) 0.4961(10) 0.4353(4) 0.085(3) Uani 0.609(8) 1 d D U P A 2
H483 H 0.6959 0.4377 0.4471 0.102 Uiso 0.609(8) 1 calc R U P A 2
H484 H 0.7441 0.5191 0.4483 0.102 Uiso 0.609(8) 1 calc R U P A 2
C49 C 0.5850(4) 0.5194(6) 0.4439(3) 0.061(2) Uani 1 1 d . . . . .
C50 C 0.5372(4) 0.5796(6) 0.4480(3) 0.068(2) Uani 1 1 d . . . . .
H50 H 0.5496 0.6375 0.4537 0.081 Uiso 1 1 calc R U . . .
C51 C 0.4709(4) 0.5580(6) 0.4441(3) 0.064(2) Uani 1 1 d . . . . .
C52 C 0.4531(4) 0.4725(5) 0.4361(2) 0.0543(19) Uani 1 1 d . . . . .
C53 C 0.5017(4) 0.4105(5) 0.4336(3) 0.060(2) Uani 1 1 d . . . . .
C54 C 0.5679(4) 0.4339(5) 0.4372(3) 0.065(2) Uani 1 1 d . . . . .
H54 H 0.6011 0.3916 0.4351 0.078 Uiso 1 1 calc R U . . .
C55 C 0.4210(4) 0.6278(6) 0.4485(3) 0.079(3) Uani 1 1 d . . . . .
H551 H 0.4424 0.6776 0.4630 0.119 Uiso 1 1 calc R U . . .
H552 H 0.3860 0.6069 0.4660 0.119 Uiso 1 1 calc R U . . .
H553 H 0.4020 0.6444 0.4193 0.119 Uiso 1 1 calc R U . . .
C56 C 0.4873(4) 0.3154(5) 0.4250(4) 0.083(3) Uani 1 1 d . . . . .
H561 H 0.4779 0.2873 0.4525 0.125 Uiso 1 1 calc R U . . .
H562 H 0.5257 0.2883 0.4133 0.125 Uiso 1 1 calc R U . . .
H563 H 0.4491 0.3097 0.4036 0.125 Uiso 1 1 calc R U . . .
C57 C 0.0380(4) 0.4116(5) 0.5463(2) 0.0545(19) Uani 1 1 d . . . . .
C58 C 0.0190(4) 0.4872(5) 0.5685(2) 0.059(2) Uani 1 1 d . . . . .
C59 C -0.0469(4) 0.5077(5) 0.5685(2) 0.0561(19) Uani 1 1 d . . . . .
H59 H -0.0597 0.5585 0.5827 0.067 Uiso 1 1 calc R U . . .
C60 C -0.0942(4) 0.4554(5) 0.5481(3) 0.060(2) Uani 1 1 d . . . . .
C61 C -0.0765(4) 0.3828(5) 0.5249(3) 0.062(2) Uani 1 1 d . . . . .
H61 H -0.1093 0.3476 0.5103 0.074 Uiso 1 1 calc R U . . .
C62 C -0.0101(4) 0.3627(5) 0.5235(2) 0.0562(19) Uani 1 1 d . . . . .
C63 C 0.0694(4) 0.5470(5) 0.5912(3) 0.075(2) Uani 1 1 d . . . . .
H631 H 0.0514 0.6053 0.5915 0.113 Uiso 1 1 calc R U . . .
H632 H 0.1095 0.5469 0.5753 0.113 Uiso 1 1 calc R U . . .
H633 H 0.0801 0.5276 0.6214 0.113 Uiso 1 1 calc R U . . .
C64 C 0.0033(4) 0.2821(6) 0.4967(3) 0.077(3) Uani 1 1 d . . . . .
H641 H 0.0118 0.2988 0.4668 0.115 Uiso 1 1 calc R U . . .
H642 H -0.0352 0.2442 0.4957 0.115 Uiso 1 1 calc R U . . .
H643 H 0.0418 0.2519 0.5104 0.115 Uiso 1 1 calc R U . . .
C65 C -0.2120(4) 0.4282(7) 0.5322(3) 0.084(3) Uani 1 1 d . . . . .
H651 H -0.1967 0.4028 0.5051 0.100 Uiso 1 1 calc R U . . .
H652 H -0.2493 0.4669 0.5234 0.100 Uiso 1 1 calc R U . . .
C66 C -0.2360(4) 0.3585(7) 0.5597(4) 0.093(3) Uani 1 1 d . . . . .
H661 H -0.2528 0.3832 0.5865 0.112 Uiso 1 1 calc R U . . .
H662 H -0.2726 0.3277 0.5434 0.112 Uiso 1 1 calc R U . . .
C67 C -0.2088(5) 0.2262(7) 0.5923(4) 0.098(4) Uani 1 1 d . . . . .
H671 H -0.2341 0.1899 0.5704 0.118 Uiso 1 1 calc R U . . .
H672 H -0.2383 0.2435 0.6150 0.118 Uiso 1 1 calc R U . . .
C68 C -0.1504(6) 0.1773(7) 0.6129(4) 0.106(4) Uani 1 1 d . . . . .
H681 H -0.1295 0.2105 0.6378 0.128 Uiso 1 1 calc R U . . .
H682 H -0.1174 0.1695 0.5911 0.128 Uiso 1 1 calc R U . . .
C69 C -0.1716(6) 0.0895(7) 0.6291(4) 0.111(4) Uani 1 1 d . . . . .
H691 H -0.2111 0.0969 0.6457 0.133 Uiso 1 1 calc R U . . .
H692 H -0.1842 0.0526 0.6035 0.133 Uiso 1 1 calc R U . . .
C70 C -0.1188(6) 0.0447(8) 0.6580(4) 0.108(4) Uani 1 1 d . . . . .
H701 H -0.1084 0.0798 0.6846 0.130 Uiso 1 1 calc R U . . .
H702 H -0.0784 0.0407 0.6422 0.130 Uiso 1 1 calc R U . . .
C71 C -0.1385(6) -0.0445(7) 0.6717(5) 0.117(4) Uani 1 1 d . . . . .
H711 H -0.1812 -0.0408 0.6850 0.140 Uiso 1 1 calc R U . . .
H712 H -0.1452 -0.0807 0.6451 0.140 Uiso 1 1 calc R U . . .
C72 C -0.0901(7) -0.0876(8) 0.7032(4) 0.111(4) Uani 1 1 d . . . . .
H721 H -0.0865 -0.0557 0.7313 0.133 Uiso 1 1 calc R U . . .
H722 H -0.1053 -0.1465 0.7091 0.133 Uiso 1 1 calc R U . . .
C73 C 0.0177(6) -0.1419(8) 0.7131(3) 0.105(4) Uani 1 1 d . . . . .
H731 H 0.0030 -0.2025 0.7124 0.126 Uiso 1 1 calc R U . . .
H732 H 0.0186 -0.1212 0.7437 0.126 Uiso 1 1 calc R U . . .
C74 C 0.0839(6) -0.1360(8) 0.6974(3) 0.106(4) Uani 1 1 d . . . . .
H741 H 0.0978 -0.0752 0.6978 0.127 Uiso 1 1 calc R U . . .
H742 H 0.1152 -0.1680 0.7178 0.127 Uiso 1 1 calc R U . . .
C75 C 0.0954(4) -0.1131(6) 0.6200(3) 0.071(2) Uani 1 1 d . . . . .
C76 C 0.1197(4) -0.1479(6) 0.5826(4) 0.076(3) Uani 1 1 d . . . . .
H76 H 0.1300 -0.2073 0.5820 0.092 Uiso 1 1 calc R U . . .
C77 C 0.1292(4) -0.0978(6) 0.5463(3) 0.070(2) Uani 1 1 d . . . . .
C78 C 0.1119(4) -0.0108(5) 0.5469(3) 0.057(2) Uani 1 1 d . . . . .
C79 C 0.0857(4) 0.0249(6) 0.5835(3) 0.069(2) Uani 1 1 d . . . . .
C80 C 0.0776(4) -0.0268(6) 0.6196(3) 0.075(3) Uani 1 1 d . . . . .
H80 H 0.0595 -0.0029 0.6445 0.090 Uiso 1 1 calc R U . . .
C81 C 0.1573(5) -0.1363(6) 0.5067(4) 0.088(3) Uani 1 1 d . . . . .
H811 H 0.1600 -0.1987 0.5101 0.131 Uiso 1 1 calc R U . . .
H812 H 0.2015 -0.1130 0.5039 0.131 Uiso 1 1 calc R U . . .
H813 H 0.1288 -0.1222 0.4804 0.131 Uiso 1 1 calc R U . . .
C82 C 0.0641(5) 0.1169(6) 0.5849(3) 0.091(3) Uani 1 1 d . . . . .
H821 H 0.0442 0.1278 0.6125 0.136 Uiso 1 1 calc R U . . .
H822 H 0.0318 0.1284 0.5603 0.136 Uiso 1 1 calc R U . . .
H823 H 0.1024 0.1544 0.5830 0.136 Uiso 1 1 calc R U . . .
P1A P 0.6266(4) 0.1144(5) 0.4877(3) 0.136(2) Uani 0.351(3) 1 d D U P B 1
F1A F 0.5858(7) 0.1666(8) 0.4505(4) 0.144(3) Uani 0.351(3) 1 d D U P B 1
F2A F 0.6674(6) 0.0623(8) 0.5249(4) 0.131(3) Uani 0.351(3) 1 d D U P B 1
F3A F 0.6769(6) 0.0862(9) 0.4536(4) 0.145(3) Uani 0.351(3) 1 d D U P B 1
F4A F 0.5764(6) 0.1426(9) 0.5218(4) 0.140(3) Uani 0.351(3) 1 d D U P B 1
F5A F 0.6697(6) 0.1966(6) 0.4996(5) 0.140(3) Uani 0.351(3) 1 d D U P B 1
F6A F 0.5833(6) 0.0323(7) 0.4758(5) 0.139(3) Uani 0.351(3) 1 d D U P B 1
P1B P 0.6159(4) 0.1146(5) 0.4834(3) 0.136(2) Uani 0.351(3) 1 d D U P B 2
F1B F 0.5936(7) 0.1254(9) 0.4331(3) 0.143(3) Uani 0.351(3) 1 d D U P B 2
F2B F 0.6382(7) 0.1040(9) 0.5337(3) 0.140(3) Uani 0.351(3) 1 d D U P B 2
F3B F 0.6683(6) 0.0452(7) 0.4717(5) 0.143(3) Uani 0.351(3) 1 d D U P B 2
F4B F 0.5635(5) 0.1841(7) 0.4952(5) 0.124(3) Uani 0.351(3) 1 d D U P B 2
F5B F 0.6689(6) 0.1877(7) 0.4797(5) 0.143(3) Uani 0.351(3) 1 d D U P B 2
F6B F 0.5628(6) 0.0418(7) 0.4872(5) 0.139(3) Uani 0.351(3) 1 d D U P B 2
P2A P 0.6839(5) 0.3110(7) 0.7041(4) 0.098(2) Uani 0.237(2) 1 d D U P C 1
F7A F 0.7261(8) 0.3845(9) 0.6844(7) 0.104(3) Uani 0.237(2) 1 d D U P C 1
F8A F 0.6417(8) 0.2376(9) 0.7240(6) 0.101(3) Uani 0.237(2) 1 d D U P C 1
F9A F 0.6993(9) 0.3498(11) 0.7516(5) 0.101(3) Uani 0.237(2) 1 d D U P C 1
F10A F 0.6686(9) 0.2722(12) 0.6568(5) 0.104(4) Uani 0.237(2) 1 d D U P C 1
F11A F 0.7475(7) 0.2528(10) 0.7108(6) 0.103(3) Uani 0.237(2) 1 d D U P C 1
F12A F 0.6203(6) 0.3691(10) 0.6974(6) 0.103(3) Uani 0.237(2) 1 d D U P C 1
P2B P 0.6862(5) 0.3165(7) 0.7089(4) 0.098(2) Uani 0.237(2) 1 d D U P C 2
F7B F 0.7403(7) 0.3702(10) 0.6866(7) 0.104(3) Uani 0.237(2) 1 d D U P C 2
F8B F 0.6320(7) 0.2629(10) 0.7313(6) 0.101(3) Uani 0.237(2) 1 d D U P C 2
F9B F 0.7195(8) 0.3404(12) 0.7557(5) 0.098(4) Uani 0.237(2) 1 d D U P C 2
F10B F 0.6526(9) 0.2926(12) 0.6622(5) 0.103(3) Uani 0.237(2) 1 d D U P C 2
F11B F 0.7310(8) 0.2339(9) 0.7080(6) 0.102(3) Uani 0.237(2) 1 d D U P C 2
F12B F 0.6413(7) 0.3991(8) 0.7098(6) 0.100(3) Uani 0.237(2) 1 d D U P C 2
P3A P 0.2295(3) 0.3651(6) 0.7305(2) 0.1097(17) Uani 0.412(2) 1 d D U P D 1
F13A F 0.2935(5) 0.3376(9) 0.7080(4) 0.113(3) Uani 0.412(2) 1 d D U P D 1
F14A F 0.1655(5) 0.3927(9) 0.7530(3) 0.120(3) Uani 0.412(2) 1 d D U P D 1
F15A F 0.2155(5) 0.4371(7) 0.6947(3) 0.115(3) Uani 0.412(2) 1 d D U P D 1
F16A F 0.2434(5) 0.2930(7) 0.7664(3) 0.123(3) Uani 0.412(2) 1 d D U P D 1
F17A F 0.1874(6) 0.2995(7) 0.7005(3) 0.116(3) Uani 0.412(2) 1 d D U P D 1
F18A F 0.2716(6) 0.4308(7) 0.7604(4) 0.122(3) Uani 0.412(2) 1 d D U P D 1
P3B P 0.2320(3) 0.3598(6) 0.7311(2) 0.1092(17) Uani 0.412(2) 1 d D U P D 2
F13B F 0.2835(5) 0.3437(9) 0.6958(3) 0.111(3) Uani 0.412(2) 1 d D U P D 2
F14B F 0.1806(5) 0.3760(9) 0.7663(3) 0.122(3) Uani 0.412(2) 1 d D U P D 2
F15B F 0.1887(5) 0.4156(7) 0.6967(3) 0.112(3) Uani 0.412(2) 1 d D U P D 2
F16B F 0.2750(5) 0.3035(8) 0.7653(3) 0.120(3) Uani 0.412(2) 1 d D U P D 2
F17B F 0.1930(6) 0.2767(7) 0.7148(4) 0.124(3) Uani 0.412(2) 1 d D U P D 2
F18B F 0.2713(6) 0.4427(7) 0.7473(4) 0.122(3) Uani 0.412(2) 1 d D U P D 2

loop_
_atom_site_aniso_label
_atom_site_aniso_U_11
_atom_site_aniso_U_22
_atom_site_aniso_U_33
_atom_site_aniso_U_23
_atom_site_aniso_U_13
_atom_site_aniso_U_12
Ru 0.0392(3) 0.0505(4) 0.0470(3) -0.0038(3) -0.0043(2) -0.0020(3)
O4 0.057(3) 0.084(4) 0.084(4) -0.018(3) 0.011(3) -0.028(3)
O5 0.049(3) 0.075(4) 0.078(4) -0.004(3) 0.005(3) 0.010(3)
O6 0.065(4) 0.081(5) 0.115(5) -0.013(4) 0.019(4) -0.009(4)
O7 0.102(5) 0.104(6) 0.084(5) -0.012(4) 0.010(4) -0.015(4)
O8 0.079(4) 0.094(5) 0.088(5) 0.022(4) -0.010(3) -0.011(4)
N1 0.042(3) 0.051(4) 0.060(4) -0.009(3) -0.005(3) -0.001(3)
N2 0.042(3) 0.054(4) 0.051(4) -0.002(3) -0.005(3) 0.002(3)
N3 0.040(3) 0.049(4) 0.044(3) 0.000(3) -0.004(2) 0.000(3)
N4 0.040(3) 0.056(4) 0.056(4) -0.009(3) -0.005(3) -0.006(3)
N5 0.039(3) 0.059(4) 0.048(3) -0.005(3) -0.002(3) 0.001(3)
N6 0.042(3) 0.055(4) 0.053(4) -0.003(3) -0.001(3) 0.003(3)
C1 0.053(4) 0.046(4) 0.058(5) -0.006(4) -0.005(4) 0.001(4)
C2 0.051(4) 0.050(5) 0.067(5) -0.008(4) 0.000(4) -0.006(4)
C3 0.065(5) 0.047(5) 0.075(6) -0.007(4) 0.007(4) 0.009(4)
C4 0.050(4) 0.043(4) 0.077(6) -0.008(4) -0.006(4) 0.002(4)
C5 0.044(4) 0.043(4) 0.063(5) -0.001(4) -0.004(3) -0.005(3)
C6 0.049(4) 0.048(5) 0.066(5) -0.002(4) -0.001(4) -0.001(4)
C7 0.059(5) 0.070(6) 0.068(5) -0.006(4) -0.011(4) 0.023(4)
C8 0.066(6) 0.096(7) 0.067(6) 0.001(5) -0.021(4) 0.019(5)
C9 0.065(5) 0.079(6) 0.053(5) -0.004(4) -0.011(4) 0.007(5)
C10 0.045(4) 0.064(5) 0.052(4) 0.002(4) -0.002(3) -0.003(4)
C11 0.053(4) 0.051(5) 0.051(4) -0.001(3) -0.010(3) 0.000(4)
C12 0.057(5) 0.064(5) 0.052(5) -0.002(4) -0.001(4) -0.001(4)
C13 0.050(4) 0.073(6) 0.052(5) -0.003(4) 0.004(4) 0.003(4)
C14 0.044(4) 0.055(5) 0.057(5) -0.002(4) 0.003(3) -0.001(3)
C15 0.049(4) 0.055(5) 0.045(4) 0.001(3) -0.002(3) -0.001(4)
C16 0.048(4) 0.057(5) 0.057(5) -0.007(4) -0.008(3) -0.004(4)
C17 0.056(5) 0.061(5) 0.071(5) -0.010(4) 0.002(4) -0.008(4)
C18 0.056(5) 0.061(5) 0.071(5) -0.004(4) -0.007(4) -0.017(4)
C19 0.048(4) 0.072(6) 0.072(6) -0.020(5) -0.015(4) -0.005(4)
C20 0.043(4) 0.056(5) 0.057(5) -0.010(4) -0.002(3) 0.003(4)
C21 0.043(4) 0.055(5) 0.056(4) -0.013(4) -0.005(3) -0.005(3)
C22 0.054(4) 0.070(6) 0.061(5) 0.000(4) -0.014(4) -0.002(4)
C23 0.066(5) 0.086(7) 0.064(5) 0.001(5) -0.023(4) 0.008(5)
C24 0.064(5) 0.073(6) 0.059(5) 0.010(4) -0.010(4) -0.007(4)
C25 0.049(4) 0.054(5) 0.051(4) 0.008(4) 0.001(3) 0.008(4)
C26 0.049(4) 0.059(5) 0.049(4) 0.002(4) -0.004(3) 0.004(4)
C27 0.064(5) 0.077(6) 0.040(4) 0.007(4) -0.004(4) -0.001(4)
C28 0.063(5) 0.067(6) 0.064(5) 0.014(4) 0.000(4) 0.000(4)
C29 0.048(4) 0.060(5) 0.067(5) -0.003(4) 0.005(4) -0.004(4)
C30 0.040(4) 0.056(5) 0.057(4) 0.004(4) -0.002(3) 0.002(3)
C31A 0.070(5) 0.055(5) 0.066(5) -0.013(4) 0.004(5) 0.000(5)
C32A 0.078(5) 0.055(4) 0.074(4) -0.012(4) 0.004(4) -0.007(4)
C33A 0.083(6) 0.057(5) 0.071(5) -0.017(5) 0.004(5) -0.003(5)
C34A 0.087(5) 0.062(4) 0.065(4) -0.020(4) 0.005(4) 0.001(5)
C35A 0.084(5) 0.061(5) 0.065(5) -0.015(5) 0.002(5) 0.002(5)
C36A 0.076(5) 0.058(4) 0.064(4) -0.014(4) 0.001(4) 0.002(4)
C37A 0.080(8) 0.053(6) 0.080(6) -0.011(5) 0.002(6) -0.012(6)
C38A 0.078(7) 0.057(6) 0.064(6) -0.015(5) 0.000(6) 0.005(6)
O1A 0.094(6) 0.069(5) 0.065(5) -0.019(4) 0.003(5) 0.003(5)
C39A 0.096(6) 0.078(5) 0.070(5) -0.021(4) 0.003(5) -0.002(5)
C40A 0.095(6) 0.085(6) 0.075(6) -0.022(5) 0.003(6) -0.007(6)
O2A 0.096(6) 0.090(6) 0.076(6) -0.021(5) 0.002(5) -0.005(5)
C41A 0.096(5) 0.100(6) 0.079(6) -0.020(5) 0.000(5) -0.010(5)
C42A 0.102(6) 0.115(7) 0.088(7) -0.018(6) -0.002(6) -0.017(6)
C43A 0.108(7) 0.126(7) 0.097(7) -0.016(7) -0.001(7) -0.024(6)
C44A 0.114(7) 0.133(7) 0.097(7) -0.013(7) -0.003(7) -0.029(7)
C45A 0.118(6) 0.130(7) 0.099(7) -0.015(6) -0.002(6) -0.038(6)
C46A 0.120(7) 0.124(8) 0.096(7) -0.014(7) -0.004(7) -0.040(7)
O3A 0.100(5) 0.110(7) 0.080(6) -0.014(6) 0.002(5) -0.044(6)
C47A 0.086(5) 0.109(7) 0.080(6) -0.019(6) 0.002(5) -0.039(6)
C48A 0.074(6) 0.104(7) 0.078(7) -0.021(7) -0.002(6) -0.034(6)
C31B 0.068(4) 0.054(4) 0.066(4) -0.013(4) 0.004(4) 0.001(4)
C32B 0.075(5) 0.055(4) 0.073(4) -0.012(4) 0.002(4) -0.005(4)
C33B 0.080(6) 0.057(4) 0.073(5) -0.018(4) 0.007(5) -0.005(5)
C34B 0.087(5) 0.064(4) 0.064(4) -0.021(4) 0.004(4) -0.001(4)
C35B 0.085(5) 0.061(4) 0.066(4) -0.015(4) 0.002(4) 0.002(4)
C36B 0.076(4) 0.059(4) 0.064(4) -0.013(4) 0.001(4) 0.004(4)
C37B 0.087(7) 0.059(5) 0.086(6) -0.010(5) 0.006(6) -0.009(6)
C38B 0.086(7) 0.061(5) 0.066(5) -0.016(5) -0.001(5) -0.001(5)
O1B 0.099(5) 0.069(4) 0.066(4) -0.020(3) 0.001(4) 0.000(5)
C39B 0.096(6) 0.074(5) 0.068(5) -0.020(4) -0.001(5) -0.004(6)
C40B 0.095(6) 0.083(6) 0.075(5) -0.020(4) 0.002(5) -0.007(5)
O2B 0.095(5) 0.088(5) 0.073(5) -0.021(4) 0.000(4) -0.008(4)
C41B 0.096(6) 0.093(6) 0.077(6) -0.018(5) 0.000(5) -0.005(5)
C42B 0.097(6) 0.102(7) 0.081(6) -0.019(6) 0.000(6) -0.007(6)
C43B 0.099(6) 0.113(6) 0.084(7) -0.018(6) 0.000(6) -0.019(5)
C44B 0.111(6) 0.127(6) 0.096(6) -0.015(6) -0.001(5) -0.027(5)
C45B 0.116(7) 0.132(7) 0.094(7) -0.014(6) 0.002(6) -0.036(6)
C46B 0.113(6) 0.121(7) 0.091(6) -0.016(6) 0.000(5) -0.039(6)
O3B 0.098(5) 0.115(7) 0.084(6) -0.020(5) 0.008(5) -0.044(5)
C47B 0.085(5) 0.112(7) 0.083(6) -0.021(6) 0.005(5) -0.041(5)
C48B 0.071(6) 0.105(7) 0.077(7) -0.022(6) -0.002(5) -0.032(6)
C49 0.051(5) 0.071(6) 0.060(5) -0.006(4) 0.008(4) -0.015(4)
C50 0.070(6) 0.059(5) 0.072(6) -0.005(4) -0.001(4) -0.017(5)
C51 0.059(5) 0.074(6) 0.059(5) 0.000(4) 0.000(4) 0.000(4)
C52 0.049(4) 0.053(5) 0.061(5) -0.004(4) 0.007(4) -0.003(4)
C53 0.048(4) 0.061(5) 0.073(5) -0.004(4) 0.009(4) -0.018(4)
C54 0.055(5) 0.053(5) 0.087(6) -0.012(4) 0.014(4) -0.011(4)
C55 0.086(6) 0.075(6) 0.074(6) -0.011(5) -0.013(5) 0.019(5)
C56 0.053(5) 0.062(6) 0.134(9) -0.007(6) 0.003(5) -0.013(4)
C57 0.053(4) 0.063(5) 0.048(4) 0.000(4) 0.003(3) 0.000(4)
C58 0.057(5) 0.068(5) 0.051(4) -0.008(4) 0.004(4) -0.003(4)
C59 0.059(5) 0.058(5) 0.051(4) -0.002(4) 0.004(4) 0.012(4)
C60 0.056(5) 0.063(5) 0.061(5) 0.009(4) 0.007(4) 0.011(4)
C61 0.049(5) 0.069(6) 0.068(5) -0.003(4) 0.004(4) -0.003(4)
C62 0.057(5) 0.055(5) 0.056(5) -0.003(4) 0.002(4) 0.002(4)
C63 0.073(6) 0.075(6) 0.077(6) -0.029(5) 0.001(5) 0.004(5)
C64 0.061(5) 0.073(6) 0.096(7) -0.020(5) 0.007(5) -0.004(4)
C65 0.048(5) 0.094(8) 0.107(8) -0.019(6) -0.003(5) 0.009(5)
C66 0.049(5) 0.094(8) 0.137(9) -0.030(7) 0.005(6) 0.013(5)
C67 0.075(7) 0.069(7) 0.154(11) -0.024(7) 0.036(7) -0.006(5)
C68 0.106(8) 0.089(8) 0.130(10) -0.027(7) 0.044(7) -0.022(7)
C69 0.099(8) 0.077(8) 0.158(11) -0.007(7) 0.025(8) -0.012(7)
C70 0.103(8) 0.094(9) 0.129(10) -0.010(7) 0.027(7) -0.023(7)
C71 0.111(9) 0.081(8) 0.163(12) -0.029(8) 0.045(9) -0.013(7)
C72 0.129(11) 0.097(9) 0.109(9) -0.003(7) 0.021(8) -0.012(8)
C73 0.118(9) 0.124(10) 0.070(7) 0.001(6) -0.009(6) -0.035(8)
C74 0.110(9) 0.129(10) 0.073(7) 0.026(7) -0.034(6) -0.032(7)
C75 0.054(5) 0.076(7) 0.081(6) 0.011(5) -0.009(4) -0.009(5)
C76 0.050(5) 0.061(6) 0.117(8) 0.017(6) 0.002(5) -0.006(4)
C77 0.056(5) 0.066(6) 0.088(6) 0.000(5) 0.003(4) -0.012(4)
C78 0.051(4) 0.046(5) 0.072(5) 0.001(4) -0.005(4) -0.013(4)
C79 0.065(5) 0.073(6) 0.066(6) -0.002(5) -0.008(4) -0.019(4)
C80 0.069(6) 0.083(7) 0.072(6) -0.009(5) -0.006(4) -0.021(5)
C81 0.082(6) 0.059(6) 0.124(8) -0.001(6) 0.023(6) 0.005(5)
C82 0.121(8) 0.055(6) 0.099(7) -0.011(5) 0.026(6) -0.012(5)
P1A 0.105(4) 0.096(4) 0.203(6) 0.019(4) -0.015(4) -0.003(3)
F1A 0.117(5) 0.104(6) 0.208(7) 0.019(6) -0.016(5) -0.001(5)
F2A 0.098(6) 0.092(6) 0.198(7) 0.014(6) -0.013(6) -0.003(5)
F3A 0.119(5) 0.106(6) 0.206(7) 0.018(5) -0.007(5) -0.004(5)
F4A 0.121(6) 0.103(6) 0.194(7) 0.005(5) -0.001(5) -0.014(5)
F5A 0.112(6) 0.105(6) 0.200(7) 0.008(6) -0.017(6) -0.017(5)
F6A 0.110(6) 0.101(5) 0.204(7) 0.022(5) -0.009(5) -0.004(5)
P1B 0.105(4) 0.096(4) 0.201(6) 0.019(4) -0.016(4) -0.002(3)
F1B 0.118(5) 0.104(6) 0.203(7) 0.011(5) -0.014(5) -0.006(5)
F2B 0.120(6) 0.105(6) 0.192(7) 0.008(6) -0.004(6) -0.025(5)
F3B 0.116(6) 0.101(6) 0.209(7) 0.020(6) -0.010(5) -0.001(5)
F4B 0.098(6) 0.083(6) 0.187(7) 0.017(6) -0.018(6) -0.005(5)
F5B 0.113(5) 0.105(5) 0.205(7) 0.011(5) -0.019(5) -0.015(5)
F6B 0.111(6) 0.099(6) 0.203(7) 0.023(6) -0.010(6) 0.001(5)
P2A 0.106(4) 0.085(4) 0.106(4) 0.001(3) 0.031(4) 0.022(3)
F7A 0.115(6) 0.088(6) 0.111(6) 0.006(5) 0.030(6) 0.031(5)
F8A 0.109(6) 0.086(6) 0.111(6) 0.002(6) 0.031(6) 0.016(5)
F9A 0.105(6) 0.091(6) 0.110(6) -0.002(5) 0.030(5) 0.022(5)
F10A 0.114(7) 0.095(7) 0.106(7) 0.006(6) 0.022(6) 0.022(6)
F11A 0.109(6) 0.090(6) 0.112(6) 0.005(5) 0.027(6) 0.015(5)
F12A 0.112(6) 0.090(6) 0.111(6) 0.007(5) 0.039(5) 0.018(5)
P2B 0.105(4) 0.085(4) 0.106(4) 0.002(3) 0.030(4) 0.021(3)
F7B 0.118(6) 0.090(6) 0.109(6) 0.007(6) 0.030(6) 0.025(5)
F8B 0.107(6) 0.089(6) 0.111(6) 0.001(5) 0.034(5) 0.017(5)
F9B 0.099(7) 0.093(7) 0.106(7) -0.002(6) 0.026(6) 0.025(6)
F10B 0.114(6) 0.090(6) 0.106(6) 0.008(6) 0.021(6) 0.024(6)
F11B 0.110(6) 0.086(6) 0.113(6) 0.003(5) 0.025(6) 0.013(5)
F12B 0.111(6) 0.086(6) 0.107(6) 0.001(5) 0.032(5) 0.024(5)
P3A 0.093(3) 0.150(4) 0.081(3) 0.003(3) -0.022(3) -0.010(3)
F13A 0.098(5) 0.151(6) 0.087(5) -0.002(5) -0.019(5) 0.003(5)
F14A 0.099(5) 0.167(6) 0.090(5) 0.003(5) -0.019(5) 0.002(5)
F15A 0.100(5) 0.149(6) 0.092(5) 0.004(5) -0.015(5) -0.006(5)
F16A 0.103(5) 0.165(5) 0.097(5) 0.017(5) -0.017(5) -0.012(5)
F17A 0.106(5) 0.156(6) 0.082(5) 0.007(5) -0.022(5) -0.017(5)
F18A 0.109(5) 0.161(6) 0.091(5) -0.006(5) -0.027(5) -0.007(5)
P3B 0.093(3) 0.150(4) 0.080(3) 0.003(3) -0.024(3) -0.009(3)
F13B 0.097(5) 0.148(6) 0.084(6) -0.004(5) -0.024(5) 0.005(5)
F14B 0.103(5) 0.171(6) 0.087(5) 0.005(5) -0.021(5) -0.001(5)
F15B 0.094(5) 0.151(5) 0.086(5) 0.000(5) -0.026(4) -0.005(5)
F16B 0.099(5) 0.160(5) 0.097(5) 0.016(5) -0.027(4) -0.012(5)
F17B 0.109(5) 0.158(6) 0.099(5) 0.008(5) -0.021(5) -0.013(5)
F18B 0.110(5) 0.158(6) 0.093(5) -0.006(5) -0.019(5) -0.011(5)

loop_
_atom_type_symbol
_atom_type_description
_atom_type_scat_dispersion_real
_atom_type_scat_dispersion_imag
_atom_type_scat_source
C C 0.0033 0.0016 'International Tables Vol C Tables 4.2.6.8 and 6.1.1.4'
H H 0.0000 0.0000 'International Tables Vol C Tables 4.2.6.8 and 6.1.1.4'
F F 0.0171 0.0103 'International Tables Vol C Tables 4.2.6.8 and 6.1.1.4'
N N 0.0061 0.0033 'International Tables Vol C Tables 4.2.6.8 and 6.1.1.4'
O O 0.0106 0.0060 'International Tables Vol C Tables 4.2.6.8 and 6.1.1.4'
P P 0.1023 0.0942 'International Tables Vol C Tables 4.2.6.8 and 6.1.1.4'
Ru Ru -1.2594 0.8363 'International Tables Vol C Tables 4.2.6.8 and 6.1.1.4'

loop_
_geom_angle_atom_site_label_1
_geom_angle_atom_site_label_2
_geom_angle_atom_site_label_3
_geom_angle
N2 Ru N5 179.8(3)
N2 Ru N1 78.8(2)
N5 Ru N1 101.0(2)
N2 Ru N6 101.9(2)
N5 Ru N6 78.2(2)
N1 Ru N6 86.1(2)
N2 Ru N3 79.1(2)
N5 Ru N3 101.0(2)
N1 Ru N3 157.9(2)
N6 Ru N3 99.7(2)
N2 Ru N4 100.7(2)
N5 Ru N4 79.2(2)
N1 Ru N4 96.3(2)
N6 Ru N4 157.3(2)
N3 Ru N4 86.5(2)
C49 O4 C48B 119.9(8)
C49 O4 C48A 118.8(9)
C60 O5 C65 119.2(6)
C66 O6 C67 110.5(8)
C73 O7 C72 110.6(9)
C75 O8 C74 118.9(8)
C1 N1 C5 117.7(6)
C1 N1 Ru 128.3(5)
C5 N1 Ru 113.7(5)
C6 N2 C10 120.9(6)
C6 N2 Ru 119.3(5)
C10 N2 Ru 119.8(5)
C15 N3 C11 117.8(6)
C15 N3 Ru 128.0(5)
C11 N3 Ru 113.1(4)
C16 N4 C20 118.1(6)
C16 N4 Ru 128.8(5)
C20 N4 Ru 112.8(5)
C25 N5 C21 121.7(6)
C25 N5 Ru 119.6(5)
C21 N5 Ru 118.7(5)
C30 N6 C26 118.5(6)
C30 N6 Ru 126.9(5)
C26 N6 Ru 114.0(5)
N1 C1 C2 124.9(7)
N1 C1 H1 117.6
C2 C1 H1 117.6
C1 C2 C3 116.5(7)
C1 C2 C31B 122.0(7)
C3 C2 C31B 121.5(7)
C1 C2 C31A 121.3(8)
C3 C2 C31A 122.3(9)
C4 C3 C2 120.3(7)
C4 C3 H3 119.8
C2 C3 H3 119.8
C3 C4 C5 120.4(7)
C3 C4 H4 119.8
C5 C4 H4 119.8
N1 C5 C4 120.2(7)
N1 C5 C6 115.1(6)
C4 C5 C6 124.7(7)
N2 C6 C7 119.4(7)
N2 C6 C5 112.9(6)
C7 C6 C5 127.8(7)
C6 C7 C8 119.9(7)
C6 C7 H7 120.1
C8 C7 H7 120.1
C9 C8 C7 120.5(7)
C9 C8 H8 119.8
C7 C8 H8 119.8
C8 C9 C10 118.1(8)
C8 C9 H9 121.0
C10 C9 H9 121.0
N2 C10 C9 121.2(7)
N2 C10 C11 112.1(6)
C9 C10 C11 126.6(7)
C12 C11 N3 121.0(7)
C12 C11 C10 123.7(7)
N3 C11 C10 115.2(6)
C13 C12 C11 119.8(7)
C13 C12 H12 120.1
C11 C12 H12 120.1
C12 C13 C14 120.0(7)
C12 C13 H13 120.0
C14 C13 H13 120.0
C15 C14 C13 116.3(6)
C15 C14 C57 123.0(6)
C13 C14 C57 120.1(6)
N3 C15 C14 124.9(7)
N3 C15 H15 117.6
C14 C15 H15 117.6
N4 C16 C17 124.4(7)
N4 C16 H16 117.8
C17 C16 H16 117.8
C18 C17 C16 116.8(8)
C18 C17 C78 121.3(7)
C16 C17 C78 121.9(7)
C19 C18 C17 120.5(7)
C19 C18 H18 119.7
C17 C18 H18 119.7
C18 C19 C20 120.1(7)
C18 C19 H19 119.9
C20 C19 H19 119.9
N4 C20 C19 119.4(7)
N4 C20 C21 116.5(6)
C19 C20 C21 124.0(7)
N5 C21 C22 120.0(7)
N5 C21 C20 112.7(6)
C22 C21 C20 127.3(7)
C23 C22 C21 119.0(7)
C23 C22 H22 120.5
C21 C22 H22 120.5
C22 C23 C24 120.5(7)
C22 C23 H23 119.7
C24 C23 H23 119.7
C23 C24 C25 118.4(8)
C23 C24 H24 120.8
C25 C24 H24 120.8
N5 C25 C24 120.3(7)
N5 C25 C26 113.1(6)
C24 C25 C26 126.6(7)
N6 C26 C27 120.9(7)
N6 C26 C25 115.0(6)
C27 C26 C25 124.0(7)
C26 C27 C28 120.4(7)
C26 C27 H27 119.8
C28 C27 H27 119.8
C27 C28 C29 120.0(7)
C27 C28 H28 120.0
C29 C28 H28 120.0
C28 C29 C30 116.7(7)
C28 C29 C52 121.3(7)
C30 C29 C52 121.8(7)
N6 C30 C29 123.3(7)
N6 C30 H30 118.4
C29 C30 H30 118.4
C32A C31A C36A 121.0(7)
C32A C31A C2 119.4(10)
C36A C31A C2 118.9(9)
C33A C32A C31A 117.1(8)
C33A C32A C37A 118.5(8)
C31A C32A C37A 124.4(8)
C34A C33A C32A 122.9(9)
C34A C33A H331 118.5
C32A C33A H331 118.5
C33A C34A C35A 120.3(8)
C33A C34A O1A 115.2(9)
C35A C34A O1A 124.5(9)
C34A C35A C36A 120.8(8)
C34A C35A H351 119.6
C36A C35A H351 119.6
C35A C36A C31A 117.9(7)
C35A C36A C38A 117.8(8)
C31A C36A C38A 124.4(8)
C32A C37A H371 109.5
C32A C37A H372 109.5
H371 C37A H372 109.5
C32A C37A H373 109.5
H371 C37A H373 109.5
H372 C37A H373 109.5
C36A C38A H381 109.5
C36A C38A H382 109.5
H381 C38A H382 109.5
C36A C38A H383 109.5
H381 C38A H383 109.5
H382 C38A H383 109.5
C34A O1A C39A 120.1(8)
O1A C39A C40A 113.1(10)
O1A C39A H391 109.0
C40A C39A H391 109.0
O1A C39A H392 109.0
C40A C39A H392 109.0
H391 C39A H392 107.8
O2A C40A C39A 108.3(8)
O2A C40A H401 110.0
C39A C40A H401 110.0
O2A C40A H402 110.0
C39A C40A H402 110.0
H401 C40A H402 108.4
C40A O2A C41A 108.1(9)
O2A C41A C42A 109.0(10)
O2A C41A H411 109.9
C42A C41A H411 109.9
O2A C41A H412 109.9
C42A C41A H412 109.9
H411 C41A H412 108.3
C43A C42A C41A 113.8(12)
C43A C42A H421 108.8
C41A C42A H421 108.8
C43A C42A H422 108.8
C41A C42A H422 108.8
H421 C42A H422 107.7
C42A C43A C44A 109.8(11)
C42A C43A H431 109.7
C44A C43A H431 109.7
C42A C43A H432 109.7
C44A C43A H432 109.7
H431 C43A H432 108.2
C45A C44A C43A 108.4(10)
C45A C44A H441 110.0
C43A C44A H441 110.0
C45A C44A H442 110.0
C43A C44A H442 110.0
H441 C44A H442 108.4
C46A C45A C44A 108.9(10)
C46A C45A H451 109.9
C44A C45A H451 109.9
C46A C45A H452 109.9
C44A C45A H452 109.9
H451 C45A H452 108.3
O3A C46A C45A 106.6(9)
O3A C46A H461 110.4
C45A C46A H461 110.4
O3A C46A H462 110.4
C45A C46A H462 110.4
H461 C46A H462 108.6
C47A O3A C46A 109.0(9)
O3A C47A C48A 109.7(7)
O3A C47A H471 109.7
C48A C47A H471 109.7
O3A C47A H472 109.7
C48A C47A H472 109.7
H471 C47A H472 108.2
O4 C48A C47A 116(2)
O4 C48A H481 108.3
C47A C48A H481 108.3
O4 C48A H482 108.3
C47A C48A H482 108.3
H481 C48A H482 107.4
C32B C31B C36B 121.2(7)
C32B C31B C2 118.2(8)
C36B C31B C2 120.4(8)
C33B C32B C31B 117.1(8)
C33B C32B C37B 118.9(8)
C31B C32B C37B 124.1(8)
C34B C33B C32B 122.8(9)
C34B C33B H332 118.6
C32B C33B H332 118.6
C33B C34B C35B 120.3(8)
C33B C34B O1B 115.1(8)
C35B C34B O1B 124.6(9)
C34B C35B C36B 120.8(8)
C34B C35B H352 119.6
C36B C35B H352 119.6
C35B C36B C31B 117.9(7)
C35B C36B C38B 118.2(8)
C31B C36B C38B 124.0(8)
C32B C37B H374 109.5
C32B C37B H375 109.5
H374 C37B H375 109.5
C32B C37B H376 109.5
H374 C37B H376 109.5
H375 C37B H376 109.5
C36B C38B H384 109.5
C36B C38B H385 109.5
H384 C38B H385 109.5
C36B C38B H386 109.5
H384 C38B H386 109.5
H385 C38B H386 109.5
C34B O1B C39B 120.3(8)
O1B C39B C40B 113.3(10)
O1B C39B H393 108.9
C40B C39B H393 108.9
O1B C39B H394 108.9
C40B C39B H394 108.9
H393 C39B H394 107.7
O2B C40B C39B 108.8(8)
O2B C40B H403 109.9
C39B C40B H403 109.9
O2B C40B H404 109.9
C39B C40B H404 109.9
H403 C40B H404 108.3
C40B O2B C41B 108.4(9)
O2B C41B C42B 109.2(10)
O2B C41B H413 109.8
C42B C41B H413 109.8
O2B C41B H414 109.8
C42B C41B H414 109.8
H413 C41B H414 108.3
C43B C42B C41B 114.1(12)
C43B C42B H423 108.7
C41B C42B H423 108.7
C43B C42B H424 108.7
C41B C42B H424 108.7
H423 C42B H424 107.6
C42B C43B C44B 109.8(11)
C42B C43B H433 109.7
C44B C43B H433 109.7
C42B C43B H434 109.7
C44B C43B H434 109.7
H433 C43B H434 108.2
C45B C44B C43B 108.2(10)
C45B C44B H443 110.1
C43B C44B H443 110.1
C45B C44B H444 110.1
C43B C44B H444 110.1
H443 C44B H444 108.4
C46B C45B C44B 108.6(10)
C46B C45B H453 110.0
C44B C45B H453 110.0
C46B C45B H454 110.0
C44B C45B H454 110.0
H453 C45B H454 108.3
O3B C46B C45B 106.4(9)
O3B C46B H463 110.5
C45B C46B H463 110.5
O3B C46B H464 110.5
C45B C46B H464 110.5
H463 C46B H464 108.6
C47B O3B C46B 110.1(9)
O3B C47B C48B 109.5(8)
O3B C47B H473 109.8
C48B C47B H473 109.8
O3B C47B H474 109.8
C48B C47B H474 109.8
H473 C47B H474 108.2
O4 C48B C47B 110.5(15)
O4 C48B H483 109.6
C47B C48B H483 109.6
O4 C48B H484 109.6
C47B C48B H484 109.6
H483 C48B H484 108.1
C50 C49 O4 115.3(7)
C50 C49 C54 120.1(7)
O4 C49 C54 124.6(8)
C49 C50 C51 121.4(8)
C49 C50 H50 119.3
C51 C50 H50 119.3
C50 C51 C52 118.9(8)
C50 C51 C55 118.5(8)
C52 C51 C55 122.6(7)
C53 C52 C51 119.8(7)
C53 C52 C29 119.0(7)
C51 C52 C29 120.8(7)
C52 C53 C54 120.1(7)
C52 C53 C56 123.8(6)
C54 C53 C56 116.0(7)
C49 C54 C53 119.5(8)
C49 C54 H54 120.3
C53 C54 H54 120.3
C51 C55 H551 109.5
C51 C55 H552 109.5
H551 C55 H552 109.5
C51 C55 H553 109.5
H551 C55 H553 109.5
H552 C55 H553 109.5
C53 C56 H561 109.5
C53 C56 H562 109.5
H561 C56 H562 109.5
C53 C56 H563 109.5
H561 C56 H563 109.5
H562 C56 H563 109.5
C62 C57 C58 119.1(7)
C62 C57 C14 120.0(7)
C58 C57 C14 120.7(7)
C59 C58 C57 119.4(7)
C59 C58 C63 118.8(7)
C57 C58 C63 121.8(7)
C60 C59 C58 120.6(7)
C60 C59 H59 119.7
C58 C59 H59 119.7
C59 C60 O5 115.5(7)
C59 C60 C61 120.8(7)
O5 C60 C61 123.7(7)
C62 C61 C60 119.2(7)
C62 C61 H61 120.4
C60 C61 H61 120.4
C57 C62 C61 120.6(7)
C57 C62 C64 124.9(7)
C61 C62 C64 114.5(7)
C58 C63 H631 109.5
C58 C63 H632 109.5
H631 C63 H632 109.5
C58 C63 H633 109.5
H631 C63 H633 109.5
H632 C63 H633 109.5
C62 C64 H641 109.5
C62 C64 H642 109.5
H641 C64 H642 109.5
C62 C64 H643 109.5
H641 C64 H643 109.5
H642 C64 H643 109.5
O5 C65 C66 114.1(8)
O5 C65 H651 108.7
C66 C65 H651 108.7
O5 C65 H652 108.7
C66 C65 H652 108.7
H651 C65 H652 107.6
O6 C66 C65 110.2(7)
O6 C66 H661 109.6
C65 C66 H661 109.6
O6 C66 H662 109.6
C65 C66 H662 109.6
H661 C66 H662 108.1
O6 C67 C68 107.4(8)
O6 C67 H671 110.2
C68 C67 H671 110.2
O6 C67 H672 110.2
C68 C67 H672 110.2
H671 C67 H672 108.5
C67 C68 C69 110.7(9)
C67 C68 H681 109.5
C69 C68 H681 109.5
C67 C68 H682 109.5
C69 C68 H682 109.5
H681 C68 H682 108.1
C70 C69 C68 113.4(10)
C70 C69 H691 108.9
C68 C69 H691 108.9
C70 C69 H692 108.9
C68 C69 H692 108.9
H691 C69 H692 107.7
C69 C70 C71 113.2(10)
C69 C70 H701 108.9
C71 C70 H701 108.9
C69 C70 H702 108.9
C71 C70 H702 108.9
H701 C70 H702 107.7
C72 C71 C70 114.7(11)
C72 C71 H711 108.6
C70 C71 H711 108.6
C72 C71 H712 108.6
C70 C71 H712 108.6
H711 C71 H712 107.6
O7 C72 C71 110.2(10)
O7 C72 H721 109.6
C71 C72 H721 109.6
O7 C72 H722 109.6
C71 C72 H722 109.6
H721 C72 H722 108.1
O7 C73 C74 109.4(9)
O7 C73 H731 109.8
C74 C73 H731 109.8
O7 C73 H732 109.8
C74 C73 H732 109.8
H731 C73 H732 108.2
O8 C74 C73 113.0(8)
O8 C74 H741 109.0
C73 C74 H741 109.0
O8 C74 H742 109.0
C73 C74 H742 109.0
H741 C74 H742 107.8
O8 C75 C76 116.1(9)
O8 C75 C80 125.2(9)
C76 C75 C80 118.6(9)
C77 C76 C75 121.3(9)
C77 C76 H76 119.4
C75 C76 H76 119.4
C76 C77 C78 119.1(9)
C76 C77 C81 120.4(9)
C78 C77 C81 120.5(8)
C79 C78 C77 120.6(8)
C79 C78 C17 118.1(7)
C77 C78 C17 121.2(8)
C80 C79 C78 119.0(9)
C80 C79 C82 118.6(9)
C78 C79 C82 122.4(8)
C79 C80 C75 121.4(9)
C79 C80 H80 119.3
C75 C80 H80 119.3
C77 C81 H811 109.5
C77 C81 H812 109.5
H811 C81 H812 109.5
C77 C81 H813 109.5
H811 C81 H813 109.5
H812 C81 H813 109.5
C79 C82 H821 109.5
C79 C82 H822 109.5
H821 C82 H822 109.5
C79 C82 H823 109.5
H821 C82 H823 109.5
H822 C82 H823 109.5
F6A P1A F4A 89.98(18)
F6A P1A F5A 179.9(3)
F4A P1A F5A 89.92(18)
F6A P1A F3A 90.09(18)
F4A P1A F3A 179.9(3)
F5A P1A F3A 90.00(18)
F6A P1A F1A 90.00(18)
F4A P1A F1A 90.08(18)
F5A P1A F1A 89.96(18)
F3A P1A F1A 90.04(18)
F6A P1A F2A 90.07(18)
F4A P1A F2A 89.86(18)
F5A P1A F2A 89.96(18)
F3A P1A F2A 90.03(18)
F1A P1A F2A 179.9(3)
F6B P1B F2B 89.97(18)
F6B P1B F5B 179.8(3)
F2B P1B F5B 89.99(18)
F6B P1B F3B 90.06(18)
F2B P1B F3B 90.08(18)
F5B P1B F3B 90.10(18)
F6B P1B F1B 90.01(18)
F2B P1B F1B 179.9(3)
F5B P1B F1B 90.02(18)
F3B P1B F1B 90.03(18)
F6B P1B F4B 89.83(18)
F2B P1B F4B 89.85(18)
F5B P1B F4B 90.01(18)
F3B P1B F4B 179.9(3)
F1B P1B F4B 90.04(18)
F7A P2A F10A 90.10(18)
F7A P2A F11A 90.10(18)
F10A P2A F11A 90.00(18)
F7A P2A F9A 90.00(18)
F10A P2A F9A 179.9(3)
F11A P2A F9A 90.00(18)
F7A P2A F12A 89.97(18)
F10A P2A F12A 89.89(18)
F11A P2A F12A 179.9(3)
F9A P2A F12A 90.11(18)
F7A P2A F8A 179.9(3)
F10A P2A F8A 89.96(18)
F11A P2A F8A 89.97(18)
F9A P2A F8A 89.95(18)
F12A P2A F8A 89.96(18)
F7B P2B F10B 90.16(18)
F7B P2B F11B 90.03(18)
F10B P2B F11B 90.12(18)
F7B P2B F9B 90.04(18)
F10B P2B F9B 179.8(3)
F11B P2B F9B 90.02(18)
F7B P2B F12B 89.98(18)
F10B P2B F12B 89.84(18)
F11B P2B F12B 180.0(3)
F9B P2B F12B 90.02(18)
F7B P2B F8B 179.9(3)
F10B P2B F8B 89.92(18)
F11B P2B F8B 90.01(18)
F9B P2B F8B 89.88(18)
F12B P2B F8B 89.97(18)
F16A P3A F13A 90.05(18)
F16A P3A F14A 90.06(18)
F13A P3A F14A 179.9(3)
F16A P3A F18A 90.0(2)
F13A P3A F18A 89.93(18)
F14A P3A F18A 90.00(18)
F16A P3A F17A 90.2(4)
F13A P3A F17A 90.03(18)
F14A P3A F17A 90.04(18)
F18A P3A F17A 179.8(3)
F16A P3A F15A 179.9(3)
F13A P3A F15A 90.01(18)
F14A P3A F15A 89.88(18)
F18A P3A F15A 90.1(2)
F17A P3A F15A 89.8(2)
F16B P3B F18B 90.3(2)
F16B P3B F17B 89.5(4)
F18B P3B F17B 179.7(4)
F16B P3B F14B 89.93(18)
F18B P3B F14B 90.07(18)
F17B P3B F14B 90.07(18)
F16B P3B F15B 179.6(3)
F18B P3B F15B 90.2(2)
F17B P3B F15B 90.1(2)
F14B P3B F15B 90.01(18)
F16B P3B F13B 90.08(18)
F18B P3B F13B 89.91(18)
F17B P3B F13B 89.96(18)
F14B P3B F13B 180.0(5)
F15B P3B F13B 89.98(18)

loop_
_geom_bond_atom_site_label_1
_geom_bond_atom_site_label_2
_geom_bond_distance
Ru N2 1.982(6)
Ru N5 1.986(6)
Ru N1 2.073(6)
Ru N6 2.081(6)
Ru N3 2.083(6)
Ru N4 2.084(6)
O4 C49 1.379(9)
O4 C48B 1.438(7)
O4 C48A 1.440(5)
O5 C60 1.391(9)
O5 C65 1.446(10)
O6 C66 1.422(11)
O6 C67 1.424(12)
O7 C73 1.425(13)
O7 C72 1.433(13)
O8 C75 1.379(10)
O8 C74 1.438(12)
N1 C1 1.326(9)
N1 C5 1.385(9)
N2 C6 1.357(9)
N2 C10 1.358(9)
N3 C15 1.311(8)
N3 C11 1.391(8)
N4 C16 1.338(9)
N4 C20 1.359(9)
N5 C25 1.337(9)
N5 C21 1.349(9)
N6 C30 1.347(8)
N6 C26 1.366(9)
C1 C2 1.381(10)
C1 H1 0.9500
C2 C3 1.401(11)
C2 C31B 1.492(11)
C2 C31A 1.498(11)
C3 C4 1.354(11)
C3 H3 0.9500
C4 C5 1.386(10)
C4 H4 0.9500
C5 C6 1.460(10)
C6 C7 1.382(10)
C7 C8 1.382(11)
C7 H7 0.9500
C8 C9 1.381(11)
C8 H8 0.9500
C9 C10 1.381(10)
C9 H9 0.9500
C10 C11 1.483(10)
C11 C12 1.374(10)
C12 C13 1.362(10)
C12 H12 0.9500
C13 C14 1.416(10)
C13 H13 0.9500
C14 C15 1.382(10)
C14 C57 1.507(10)
C15 H15 0.9500
C16 C17 1.379(10)
C16 H16 0.9500
C17 C18 1.373(11)
C17 C78 1.495(11)
C18 C19 1.352(11)
C18 H18 0.9500
C19 C20 1.410(11)
C19 H19 0.9500
C20 C21 1.467(10)
C21 C22 1.383(10)
C22 C23 1.379(11)
C22 H22 0.9500
C23 C24 1.381(11)
C23 H23 0.9500
C24 C25 1.398(10)
C24 H24 0.9500
C25 C26 1.461(10)
C26 C27 1.368(10)
C27 C28 1.379(10)
C27 H27 0.9500
C28 C29 1.391(10)
C28 H28 0.9500
C29 C30 1.401(10)
C29 C52 1.488(10)
C30 H30 0.9500
C31A C32A 1.410(11)
C31A C36A 1.415(11)
C32A C33A 1.395(12)
C32A C37A 1.478(5)
C33A C34A 1.342(13)
C33A H331 0.9500
C34A C35A 1.379(12)
C34A O1A 1.397(5)
C35A C36A 1.399(11)
C35A H351 0.9500
C36A C38A 1.479(5)
C37A H371 0.9800
C37A H372 0.9800
C37A H373 0.9800
C38A H381 0.9800
C38A H382 0.9800
C38A H383 0.9800
O1A C39A 1.441(5)
C39A C40A 1.519(5)
C39A H391 0.9900
C39A H392 0.9900
C40A O2A 1.433(5)
C40A H401 0.9900
C40A H402 0.9900
O2A C41A 1.436(5)
C41A C42A 1.517(5)
C41A H411 0.9900
C41A H412 0.9900
C42A C43A 1.516(5)
C42A H421 0.9900
C42A H422 0.9900
C43A C44A 1.524(5)
C43A H431 0.9900
C43A H432 0.9900
C44A C45A 1.523(5)
C44A H441 0.9900
C44A H442 0.9900
C45A C46A 1.518(5)
C45A H451 0.9900
C45A H452 0.9900
C46A O3A 1.437(5)
C46A H461 0.9900
C46A H462 0.9900
O3A C47A 1.435(5)
C47A C48A 1.519(5)
C47A H471 0.9900
C47A H472 0.9900
C48A H481 0.9900
C48A H482 0.9900
C31B C32B 1.408(11)
C31B C36B 1.414(11)
C32B C33B 1.393(12)
C32B C37B 1.480(6)
C33B C34B 1.344(13)
C33B H332 0.9500
C34B C35B 1.381(12)
C34B O1B 1.395(6)
C35B C36B 1.397(11)
C35B H352 0.9500
C36B C38B 1.481(6)
C37B H374 0.9800
C37B H375 0.9800
C37B H376 0.9800
C38B H384 0.9800
C38B H385 0.9800
C38B H386 0.9800
O1B C39B 1.441(7)
C39B C40B 1.517(7)
C39B H393 0.9900
C39B H394 0.9900
C40B O2B 1.429(7)
C40B H403 0.9900
C40B H404 0.9900
O2B C41B 1.434(7)
C41B C42B 1.515(7)
C41B H413 0.9900
C41B H414 0.9900
C42B C43B 1.513(7)
C42B H423 0.9900
C42B H424 0.9900
C43B C44B 1.527(7)
C43B H433 0.9900
C43B H434 0.9900
C44B C45B 1.525(7)
C44B H443 0.9900
C44B H444 0.9900
C45B C46B 1.522(7)
C45B H453 0.9900
C45B H454 0.9900
C46B O3B 1.431(7)
C46B H463 0.9900
C46B H464 0.9900
O3B C47B 1.429(7)
C47B C48B 1.521(7)
C47B H473 0.9900
C47B H474 0.9900
C48B H483 0.9900
C48B H484 0.9900
C49 C50 1.365(11)
C49 C54 1.390(11)
C50 C51 1.386(11)
C50 H50 0.9500
C51 C52 1.398(11)
C51 C55 1.502(11)
C52 C53 1.389(11)
C53 C54 1.393(10)
C53 C56 1.530(11)
C54 H54 0.9500
C55 H551 0.9800
C55 H552 0.9800
C55 H553 0.9800
C56 H561 0.9800
C56 H562 0.9800
C56 H563 0.9800
C57 C62 1.386(10)
C57 C58 1.428(11)
C58 C59 1.379(10)
C58 C63 1.515(11)
C59 C60 1.374(11)
C59 H59 0.9500
C60 C61 1.397(11)
C61 C62 1.391(10)
C61 H61 0.9500
C62 C64 1.537(11)
C63 H631 0.9800
C63 H632 0.9800
C63 H633 0.9800
C64 H641 0.9800
C64 H642 0.9800
C64 H643 0.9800
C65 C66 1.482(14)
C65 H651 0.9900
C65 H652 0.9900
C66 H661 0.9900
C66 H662 0.9900
C67 C68 1.510(15)
C67 H671 0.9900
C67 H672 0.9900
C68 C69 1.530(14)
C68 H681 0.9900
C68 H682 0.9900
C69 C70 1.509(15)
C69 H691 0.9900
C69 H692 0.9900
C70 C71 1.516(15)
C70 H701 0.9900
C70 H702 0.9900
C71 C72 1.485(16)
C71 H711 0.9900
C71 H712 0.9900
C72 H721 0.9900
C72 H722 0.9900
C73 C74 1.468(15)
C73 H731 0.9900
C73 H732 0.9900
C74 H741 0.9900
C74 H742 0.9900
C75 C76 1.392(13)
C75 C80 1.392(12)
C76 C77 1.383(12)
C76 H76 0.9500
C77 C78 1.402(11)
C77 C81 1.504(12)
C78 C79 1.393(11)
C79 C80 1.387(12)
C79 C82 1.501(12)
C80 H80 0.9500
C81 H811 0.9800
C81 H812 0.9800
C81 H813 0.9800
C82 H821 0.9800
C82 H822 0.9800
C82 H823 0.9800
P1A F6A 1.579(3)
P1A F4A 1.580(3)
P1A F5A 1.580(3)
P1A F3A 1.580(3)
P1A F1A 1.580(3)
P1A F2A 1.581(3)
P1B F6B 1.580(3)
P1B F2B 1.580(3)
P1B F5B 1.580(3)
P1B F3B 1.580(3)
P1B F1B 1.580(3)
P1B F4B 1.582(3)
P2A F7A 1.579(3)
P2A F10A 1.580(3)
P2A F11A 1.580(3)
P2A F9A 1.580(3)
P2A F12A 1.581(3)
P2A F8A 1.581(3)
P2B F7B 1.579(3)
P2B F10B 1.579(3)
P2B F11B 1.580(3)
P2B F9B 1.581(3)
P2B F12B 1.581(3)
P2B F8B 1.581(3)
P3A F16A 1.580(3)
P3A F13A 1.580(3)
P3A F14A 1.580(3)
P3A F18A 1.580(3)
P3A F17A 1.581(3)
P3A F15A 1.581(3)
P3B F16B 1.579(3)
P3B F18B 1.580(3)
P3B F17B 1.580(3)
P3B F14B 1.580(3)
P3B F15B 1.580(3)
P3B F13B 1.580(3)

loop_
_geom_torsion_atom_site_label_1
_geom_torsion_atom_site_label_2
_geom_torsion_atom_site_label_3
_geom_torsion_atom_site_label_4
_geom_torsion
C5 N1 C1 C2 -2.8(11)
Ru N1 C1 C2 170.6(6)
N1 C1 C2 C3 1.8(11)
N1 C1 C2 C31B -175.9(8)
N1 C1 C2 C31A -178.4(8)
C1 C2 C3 C4 0.4(11)
C31B C2 C3 C4 178.2(8)
C31A C2 C3 C4 -179.4(9)
C2 C3 C4 C5 -1.5(12)
C1 N1 C5 C4 1.5(10)
Ru N1 C5 C4 -172.8(5)
C1 N1 C5 C6 180.0(6)
Ru N1 C5 C6 5.6(8)
C3 C4 C5 N1 0.5(11)
C3 C4 C5 C6 -177.7(7)
C10 N2 C6 C7 -1.6(11)
Ru N2 C6 C7 -179.7(6)
C10 N2 C6 C5 178.0(6)
Ru N2 C6 C5 -0.1(8)
N1 C5 C6 N2 -3.7(9)
C4 C5 C6 N2 174.7(7)
N1 C5 C6 C7 175.8(8)
C4 C5 C6 C7 -5.8(13)
N2 C6 C7 C8 -0.6(12)
C5 C6 C7 C8 179.9(8)
C6 C7 C8 C9 2.4(14)
C7 C8 C9 C10 -2.0(14)
C6 N2 C10 C9 2.0(11)
Ru N2 C10 C9 -179.9(6)
C6 N2 C10 C11 -177.3(6)
Ru N2 C10 C11 0.9(8)
C8 C9 C10 N2 -0.2(12)
C8 C9 C10 C11 178.9(8)
C15 N3 C11 C12 1.8(10)
Ru N3 C11 C12 -167.2(6)
C15 N3 C11 C10 177.9(6)
Ru N3 C11 C10 8.9(8)
N2 C10 C11 C12 169.4(7)
C9 C10 C11 C12 -9.8(13)
N2 C10 C11 N3 -6.6(9)
C9 C10 C11 N3 174.2(7)
N3 C11 C12 C13 1.5(11)
C10 C11 C12 C13 -174.3(7)
C11 C12 C13 C14 -2.7(12)
C12 C13 C14 C15 0.6(11)
C12 C13 C14 C57 172.5(7)
C11 N3 C15 C14 -4.2(10)
Ru N3 C15 C14 163.0(6)
C13 C14 C15 N3 3.0(11)
C57 C14 C15 N3 -168.7(7)
C20 N4 C16 C17 2.7(11)
Ru N4 C16 C17 176.2(6)
N4 C16 C17 C18 4.3(12)
N4 C16 C17 C78 -174.0(7)
C16 C17 C18 C19 -7.3(12)
C78 C17 C18 C19 171.0(8)
C17 C18 C19 C20 3.6(13)
C16 N4 C20 C19 -6.6(10)
Ru N4 C20 C19 178.9(5)
C16 N4 C20 C21 172.7(6)
Ru N4 C20 C21 -1.8(8)
C18 C19 C20 N4 3.6(11)
C18 C19 C20 C21 -175.6(7)
C25 N5 C21 C22 -3.1(11)
Ru N5 C21 C22 176.9(6)
C25 N5 C21 C20 178.0(6)
Ru N5 C21 C20 -2.0(8)
N4 C20 C21 N5 2.4(9)
C19 C20 C21 N5 -178.3(7)
N4 C20 C21 C22 -176.3(7)
C19 C20 C21 C22 2.9(12)
N5 C21 C22 C23 2.4(12)
C20 C21 C22 C23 -178.9(8)
C21 C22 C23 C24 0.0(13)
C22 C23 C24 C25 -1.7(13)
C21 N5 C25 C24 1.3(11)
Ru N5 C25 C24 -178.7(6)
C21 N5 C25 C26 -176.4(6)
Ru N5 C25 C26 3.6(8)
C23 C24 C25 N5 1.1(12)
C23 C24 C25 C26 178.5(8)
C30 N6 C26 C27 -1.4(11)
Ru N6 C26 C27 -172.6(6)
C30 N6 C26 C25 175.3(6)
Ru N6 C26 C25 4.1(8)
N5 C25 C26 N6 -5.0(9)
C24 C25 C26 N6 177.5(7)
N5 C25 C26 C27 171.6(7)
C24 C25 C26 C27 -6.0(13)
N6 C26 C27 C28 3.0(12)
C25 C26 C27 C28 -173.4(7)
C26 C27 C28 C29 -1.0(12)
C27 C28 C29 C30 -2.4(12)
C27 C28 C29 C52 174.0(7)
C26 N6 C30 C29 -2.2(10)
Ru N6 C30 C29 167.7(5)
C28 C29 C30 N6 4.1(11)
C52 C29 C30 N6 -172.3(7)
C1 C2 C31A C32A -124.4(9)
C3 C2 C31A C32A 55.4(11)
C1 C2 C31A C36A 65.1(11)
C3 C2 C31A C36A -115.1(10)
C36A C31A C32A C33A 0.1(3)
C2 C31A C32A C33A -170.2(11)
C36A C31A C32A C37A 180.0(4)
C2 C31A C32A C37A 9.7(12)
C31A C32A C33A C34A 0.0(3)
C37A C32A C33A C34A -179.9(4)
C32A C33A C34A C35A 0.0(7)
C32A C33A C34A O1A 177.2(15)
C33A C34A C35A C36A 0.0(9)
O1A C34A C35A C36A -177.0(17)
C34A C35A C36A C31A 0.1(8)
C34A C35A C36A C38A 179.8(5)
C32A C31A C36A C35A -0.1(6)
C2 C31A C36A C35A 170.2(12)
C32A C31A C36A C38A -179.8(4)
C2 C31A C36A C38A -9.5(13)
C33A C34A O1A C39A 175.8(12)
C35A C34A O1A C39A -7(2)
C34A O1A C39A C40A 93.5(17)
O1A C39A C40A O2A -78.4(19)
C39A C40A O2A C41A 174.5(18)
C40A O2A C41A C42A 167.7(19)
O2A C41A C42A C43A 60(2)
C41A C42A C43A C44A 174.8(16)
C42A C43A C44A C45A -64(2)
C43A C44A C45A C46A -179.4(17)
C44A C45A C46A O3A 76(2)
C45A C46A O3A C47A 150(2)
C46A O3A C47A C48A 168(3)
C49 O4 C48A C47A 80.2(15)
O3A C47A C48A O4 -82(3)
C1 C2 C31B C32B -106.6(8)
C3 C2 C31B C32B 75.8(9)
C1 C2 C31B C36B 69.0(9)
C3 C2 C31B C36B -108.7(8)
C36B C31B C32B C33B 0.1(3)
C2 C31B C32B C33B 175.6(8)
C36B C31B C32B C37B 180.0(4)
C2 C31B C32B C37B -4.5(8)
C31B C32B C33B C34B 0.0(3)
C37B C32B C33B C34B -180.0(4)
C32B C33B C34B C35B 0.1(6)
C32B C33B C34B O1B 177.8(10)
C33B C34B C35B C36B -0.1(8)
O1B C34B C35B C36B -177.6(11)
C34B C35B C36B C31B 0.2(8)
C34B C35B C36B C38B 179.7(5)
C32B C31B C36B C35B -0.1(6)
C2 C31B C36B C35B -175.5(9)
C32B C31B C36B C38B -179.7(4)
C2 C31B C36B C38B 4.9(10)
C33B C34B O1B C39B -177.1(9)
C35B C34B O1B C39B 0.4(16)
C34B O1B C39B C40B 85.5(13)
O1B C39B C40B O2B -91.7(14)
C39B C40B O2B C41B -173.2(12)
C40B O2B C41B C42B 168.3(14)
O2B C41B C42B C43B 66.7(18)
C41B C42B C43B C44B 166.3(15)
C42B C43B C44B C45B -174.0(17)
C43B C44B C45B C46B 162.9(18)
C44B C45B C46B O3B 170.6(17)
C45B C46B O3B C47B -173.3(19)
C46B O3B C47B C48B 173.5(18)
C49 O4 C48B C47B 78.0(12)
O3B C47B C48B O4 -86(2)
C48B O4 C49 C50 -168.6(9)
C48A O4 C49 C50 -156.4(12)
C48B O4 C49 C54 11.5(13)
C48A O4 C49 C54 23.7(15)
O4 C49 C50 C51 177.8(7)
C54 C49 C50 C51 -2.3(13)
C49 C50 C51 C52 0.4(12)
C49 C50 C51 C55 -179.3(8)
C50 C51 C52 C53 2.0(12)
C55 C51 C52 C53 -178.3(8)
C50 C51 C52 C29 -171.2(7)
C55 C51 C52 C29 8.4(12)
C28 C29 C52 C53 -111.3(9)
C30 C29 C52 C53 64.9(10)
C28 C29 C52 C51 62.1(11)
C30 C29 C52 C51 -121.8(9)
C51 C52 C53 C54 -2.7(12)
C29 C52 C53 C54 170.7(7)
C51 C52 C53 C56 180.0(8)
C29 C52 C53 C56 -6.6(12)
C50 C49 C54 C53 1.6(13)
O4 C49 C54 C53 -178.5(7)
C52 C53 C54 C49 0.9(12)
C56 C53 C54 C49 178.4(8)
C15 C14 C57 C62 53.7(11)
C13 C14 C57 C62 -117.6(8)
C15 C14 C57 C58 -131.4(8)
C13 C14 C57 C58 57.2(10)
C62 C57 C58 C59 2.9(11)
C14 C57 C58 C59 -172.0(7)
C62 C57 C58 C63 -175.4(8)
C14 C57 C58 C63 9.7(11)
C57 C58 C59 C60 1.3(11)
C63 C58 C59 C60 179.6(7)
C58 C59 C60 O5 174.6(7)
C58 C59 C60 C61 -3.5(12)
C65 O5 C60 C59 178.5(8)
C65 O5 C60 C61 -3.5(11)
C59 C60 C61 C62 1.4(12)
O5 C60 C61 C62 -176.4(7)
C58 C57 C62 C61 -4.9(11)
C14 C57 C62 C61 170.0(7)
C58 C57 C62 C64 177.5(8)
C14 C57 C62 C64 -7.6(12)
C60 C61 C62 C57 2.8(12)
C60 C61 C62 C64 -179.3(7)
C60 O5 C65 C66 92.5(9)
C67 O6 C66 C65 -171.0(8)
O5 C65 C66 O6 -60.4(10)
C66 O6 C67 C68 -167.5(9)
O6 C67 C68 C69 -170.5(9)
C67 C68 C69 C70 -168.3(10)
C68 C69 C70 C71 -176.3(10)
C69 C70 C71 C72 -175.0(11)
C73 O7 C72 C71 -172.6(9)
C70 C71 C72 O7 -56.1(14)
C72 O7 C73 C74 -173.1(9)
C75 O8 C74 C73 109.0(10)
O7 C73 C74 O8 -62.6(12)
C74 O8 C75 C76 159.6(8)
C74 O8 C75 C80 -24.4(12)
O8 C75 C76 C77 179.3(7)
C80 C75 C76 C77 3.0(12)
C75 C76 C77 C78 -2.0(12)
C75 C76 C77 C81 178.3(8)
C76 C77 C78 C79 0.2(11)
C81 C77 C78 C79 179.9(8)
C76 C77 C78 C17 -177.0(7)
C81 C77 C78 C17 2.7(12)
C18 C17 C78 C79 -99.1(9)
C16 C17 C78 C79 79.1(10)
C18 C17 C78 C77 78.2(10)
C16 C17 C78 C77 -103.6(9)
C77 C78 C79 C80 0.6(11)
C17 C78 C79 C80 177.9(7)
C77 C78 C79 C82 -177.6(8)
C17 C78 C79 C82 -0.3(11)
C78 C79 C80 C75 0.4(12)
C82 C79 C80 C75 178.7(8)
O8 C75 C80 C79 -178.1(7)
C76 C75 C80 C79 -2.2(12)

loop_
_platon_squeeze_void_nr
_platon_squeeze_void_average_x
_platon_squeeze_void_average_y
_platon_squeeze_void_average_z
_platon_squeeze_void_volume
_platon_squeeze_void_count_electrons
_platon_squeeze_void_content
1 -0.250 0.332 0.250 843 213 ' '
2 0.250 -0.095 0.750 842 213 ' '
3 0.804 0.074 0.758 27 5 ' '
4 0.920 0.062 0.804 7 1 ' '
5 0.304 0.426 0.258 27 5 ' '
6 0.420 0.438 0.304 7 1 ' '
7 0.696 0.574 0.742 28 5 ' '
8 0.580 0.562 0.696 7 1 ' '
9 0.196 0.926 0.242 28 5 ' '
10 0.080 0.938 0.196 7 1 ' '
